data_7230981
loop_
_publ_author_name
'Kyratzis, Nicholas'
'Cao, Winnie'
'Izgorodina, Ekaterina I.'
'Turner, David R.'

_publ_section_title
;
 Structural changes in coordination polymers in response to small changes
 in steric bulk (H vs. Me): an experimental and theoretical study
;
_journal_issue 29
_journal_name_full CrystEngComm
_journal_page_first 4115
_journal_paper_doi 10.1039/C8CE00744F
_journal_volume 20
_journal_year 2018
_chemical_formula_moiety 'C60 H54 Co2 N8 O18'
_chemical_formula_sum 'C60 H54 Co2 N8 O18'
_chemical_formula_weight 1292.96
_space_group_crystal_system orthorhombic
_space_group_IT_number 60
_space_group_name_Hall '-P 2n 2ab'
_space_group_name_H-M_alt 'P b c n'
_symmetry_space_group_name_Hall '-P 2n 2ab'
_symmetry_space_group_name_H-M 'P b c n'
_atom_sites_solution_hydrogens geom
_atom_sites_solution_primary dual
_audit_creation_date 2016-12-21
_audit_creation_method
;
Olex2 1.2
(compiled 2016.11.30 svn.r3356 for OlexSys, GUI svn.r5269)
;
_audit_update_record
;
2018-04-30 deposited with the CCDC.
2018-06-21 downloaded from the CCDC.
;
_cell_angle_alpha 90
_cell_angle_beta 90
_cell_angle_gamma 90
_cell_formula_units_Z 4
_cell_length_a 26.660(5)
_cell_length_b 7.2720(15)
_cell_length_c 27.642(6)
_cell_measurement_reflns_used 3554
_cell_measurement_temperature 100
_cell_measurement_theta_max 33.856
_cell_measurement_theta_min 1.660
_cell_volume 5359.0(19)
_computing_molecular_graphics 'Olex2 (Dolomanov et al., 2009)'
_computing_publication_material 'Olex2 (Dolomanov et al., 2009)'
_computing_structure_refinement 'ShelXL (Sheldrick, 2015)'
_computing_structure_solution 'ShelXT (Sheldrick, 2015)'
_diffrn_ambient_temperature 100
_diffrn_measured_fraction_theta_full 0.988
_diffrn_measured_fraction_theta_max 0.849
_diffrn_measurement_device_type 'Quantum 210r'
_diffrn_measurement_method 'phi scans'
_diffrn_radiation_monochromator 'silicon double crystal'
_diffrn_radiation_type synchrotron
_diffrn_radiation_wavelength 0.7108
_diffrn_reflns_av_R_equivalents 0.0920
_diffrn_reflns_av_unetI/netI 0.0719
_diffrn_reflns_Laue_measured_fraction_full 0.988
_diffrn_reflns_Laue_measured_fraction_max 0.849
_diffrn_reflns_limit_h_max 39
_diffrn_reflns_limit_h_min -41
_diffrn_reflns_limit_k_max 10
_diffrn_reflns_limit_k_min -9
_diffrn_reflns_limit_l_max 38
_diffrn_reflns_limit_l_min -38
_diffrn_reflns_number 56051
_diffrn_reflns_point_group_measured_fraction_full 0.988
_diffrn_reflns_point_group_measured_fraction_max 0.849
_diffrn_reflns_theta_full 27.500
_diffrn_reflns_theta_max 33.859
_diffrn_reflns_theta_min 1.660
_diffrn_source 'MX1 Beamline Australian Synchrotron'
_diffrn_standards_number 0
_exptl_absorpt_coefficient_mu 0.708
_exptl_absorpt_correction_type none
_exptl_crystal_colour 'clear dark violet'
_exptl_crystal_colour_lustre clear
_exptl_crystal_colour_modifier dark
_exptl_crystal_colour_primary violet
_exptl_crystal_density_diffrn 1.603
_exptl_crystal_description needle
_exptl_crystal_F_000 2672
_exptl_crystal_recrystallization_method 'Crystallised at elevated temperature from synthesis'
_exptl_crystal_size_max 0.06
_exptl_crystal_size_mid 0.01
_exptl_crystal_size_min 0.01
_refine_diff_density_max 1.721
_refine_diff_density_min -1.668
_refine_diff_density_rms 0.116
_refine_ls_extinction_method none
_refine_ls_goodness_of_fit_ref 1.032
_refine_ls_hydrogen_treatment constr
_refine_ls_matrix_type full
_refine_ls_number_parameters 403
_refine_ls_number_reflns 9181
_refine_ls_number_restraints 0
_refine_ls_restrained_S_all 1.032
_refine_ls_R_factor_all 0.0929
_refine_ls_R_factor_gt 0.0781
_refine_ls_shift/su_max 0.001
_refine_ls_shift/su_mean 0.000
_refine_ls_structure_factor_coef Fsqd
_refine_ls_weighting_details 'w=1/[\s^2^(Fo^2^)+(0.1052P)^2^+10.3369P] where P=(Fo^2^+2Fc^2^)/3'
_refine_ls_weighting_scheme calc
_refine_ls_wR_factor_gt 0.2057
_refine_ls_wR_factor_ref 0.2171
_reflns_Friedel_coverage 0.000
_reflns_number_gt 7353
_reflns_number_total 9181
_reflns_threshold_expression 'I > 2\s(I)'
_cod_data_source_file c8ce00744f2.cif
_cod_data_source_block 9
_cod_depositor_comments 'Adding full bibliography for 7230978--7230987.cif.'
_cod_database_code 7230981
_shelx_space_group_comment
;
The symmetry employed for this shelxl refinement is uniquely defined
by the following loop, which should always be used as a source of
symmetry information in preference to the above space-group names.
They are only intended as comments.
;
_olex2_refinement_description
;
1. Fixed Uiso
 At 1.2 times of:
  All C(H) groups
 At 1.5 times of:
  All C(H,H,H) groups
2.a Aromatic/amide H refined with riding coordinates:
 C14(H14), C9(H9), C11(H11), C28(H28), C24(H24), C27(H27), C25(H25), C26(H26),
 C12(H12)
2.b Idealised Me refined as rotating group:
 C20(H20A,H20B,H20C), C19(H19A,H19B,H19C), C3(H3A,H3B,H3C), C29(H29A,H29B,
 H29C), C30(H30A,H30B,H30C), C2(H2A,H2B,H2C)
;
_shelx_shelxl_version_number 2014/7
_olex2_submission_special_instructions 'No special instructions were received'

loop_
_space_group_symop_operation_xyz
'x, y, z'
'-x+1/2, -y+1/2, z+1/2'
'-x, y, -z+1/2'
'x+1/2, -y+1/2, -z'
'-x, -y, -z'
'x-1/2, y-1/2, -z-1/2'
'x, -y, z-1/2'
'-x-1/2, y-1/2, z'

loop_
_atom_site_label
_atom_site_type_symbol
_atom_site_fract_x
_atom_site_fract_y
_atom_site_fract_z
_atom_site_U_iso_or_equiv
_atom_site_adp_type
_atom_site_occupancy
_atom_site_site_symmetry_order
_atom_site_calc_flag
_atom_site_refinement_flags_posn
Co1 Co 0.38426(2) 0.63805(5) 0.47954(2) 0.02593(12) Uani 1 1 d .
O8 O 0.09564(7) 0.7043(3) 0.03569(7) 0.0257(4) Uani 1 1 d .
O5 O 0.19273(7) 0.6114(3) 0.09177(7) 0.0253(4) Uani 1 1 d .
O7 O 0.13699(7) 0.9315(3) 0.07159(7) 0.0250(4) Uani 1 1 d .
O2 O 0.36549(8) 0.5292(3) 0.37956(7) 0.0296(4) Uani 1 1 d .
O9 O 0.31138(8) 0.6470(4) 0.47085(8) 0.0350(5) Uani 1 1 d .
O3 O 0.41230(8) 0.7250(4) 0.22720(8) 0.0358(5) Uani 1 1 d .
O1 O 0.40811(9) 0.7502(4) 0.41782(8) 0.0341(5) Uani 1 1 d .
O4 O 0.31982(9) 0.8800(3) 0.35849(8) 0.0323(5) Uani 1 1 d .
O6 O 0.09961(9) 0.7139(4) 0.22547(8) 0.0378(5) Uani 1 1 d .
N3 N 0.42654(9) 0.4043(3) 0.48519(8) 0.0241(4) Uani 1 1 d .
N4 N 0.22836(9) 0.6760(4) 0.48292(8) 0.0263(4) Uani 1 1 d .
N2 N 0.14530(8) 0.7088(3) 0.15516(8) 0.0228(4) Uani 1 1 d .
N1 N 0.36517(9) 0.7547(4) 0.29663(9) 0.0274(5) Uani 1 1 d .
C10 C 0.27800(10) 0.7491(3) 0.23941(8) 0.0208(4) Uani 1 1 d .
C8 C 0.32478(10) 0.7176(4) 0.21716(9) 0.0223(4) Uani 1 1 d .
C16 C 0.23718(9) 0.6789(3) 0.16311(8) 0.0193(4) Uani 1 1 d .
C14 C 0.28340(10) 0.6457(4) 0.14186(9) 0.0216(4) Uani 1 1 d .
H14 H 0.2853 0.6087 0.1089 0.026 Uiso 1 1 calc R
C13 C 0.23373(9) 0.7295(3) 0.21194(8) 0.0198(4) Uani 1 1 d .
C18 C 0.19104(10) 0.6625(3) 0.13378(9) 0.0209(4) Uani 1 1 d .
C15 C 0.18681(10) 0.7556(4) 0.23424(9) 0.0220(4) Uani 1 1 d .
C9 C 0.22797(11) 0.8339(4) 0.30917(9) 0.0253(5) Uani 1 1 d .
H9 H 0.2259 0.8742 0.3418 0.030 Uiso 1 1 calc R
C6 C 0.37152(11) 0.7331(4) 0.24631(10) 0.0267(5) Uani 1 1 d .
C11 C 0.32743(10) 0.6668(4) 0.16909(9) 0.0228(4) Uani 1 1 d .
H11 H 0.3592 0.6461 0.1544 0.027 Uiso 1 1 calc R
C7 C 0.27457(11) 0.8018(4) 0.28831(9) 0.0234(5) Uani 1 1 d .
C23 C 0.48511(9) 0.0845(4) 0.49685(9) 0.0217(4) Uani 1 1 d .
C28 C 0.27441(11) 0.6515(4) 0.49872(10) 0.0273(5) Uani 1 1 d .
H28 H 0.2798 0.6368 0.5325 0.033 Uiso 1 1 calc R
C22 C 0.11401(9) 0.7834(4) 0.07318(9) 0.0228(5) Uani 1 1 d .
C24 C 0.48609(10) 0.2277(4) 0.53031(10) 0.0259(5) Uani 1 1 d .
H24 H 0.5074 0.2198 0.5578 0.031 Uiso 1 1 calc R
C27 C 0.42614(10) 0.2693(4) 0.45177(10) 0.0266(5) Uani 1 1 d .
H27 H 0.4059 0.2843 0.4238 0.032 Uiso 1 1 calc R
C25 C 0.45398(11) 0.1101(4) 0.45653(10) 0.0267(5) Uani 1 1 d .
H25 H 0.4520 0.0175 0.4324 0.032 Uiso 1 1 calc R
C17 C 0.14002(10) 0.7256(4) 0.20586(10) 0.0258(5) Uani 1 1 d .
C26 C 0.45636(11) 0.3807(4) 0.52381(10) 0.0279(5) Uani 1 1 d .
H26 H 0.4570 0.4741 0.5478 0.033 Uiso 1 1 calc R
C12 C 0.18395(11) 0.8070(4) 0.28218(9) 0.0255(5) Uani 1 1 d .
H12 H 0.1521 0.8243 0.2970 0.031 Uiso 1 1 calc R
C21 C 0.09998(10) 0.6979(4) 0.12281(10) 0.0245(5) Uani 1 1 d .
C20 C 0.05634(10) 0.8191(5) 0.14039(11) 0.0299(6) Uani 1 1 d .
H20A H 0.0403 0.7612 0.1684 0.045 Uiso 1 1 calc GR
H20B H 0.0317 0.8328 0.1143 0.045 Uiso 1 1 calc GR
H20C H 0.0692 0.9404 0.1496 0.045 Uiso 1 1 calc GR
C19 C 0.08330(12) 0.4974(4) 0.11901(11) 0.0311(6) Uani 1 1 d .
H19A H 0.1090 0.4262 0.1020 0.047 Uiso 1 1 calc GR
H19B H 0.0516 0.4906 0.1011 0.047 Uiso 1 1 calc GR
H19C H 0.0785 0.4468 0.1515 0.047 Uiso 1 1 calc GR
C5 C 0.32066(11) 0.8182(4) 0.31746(10) 0.0257(5) Uani 1 1 d .
C1 C 0.39120(11) 0.6696(5) 0.37967(10) 0.0301(6) Uani 1 1 d .
C3 C 0.45023(12) 0.6102(6) 0.31420(12) 0.0389(7) Uani 1 1 d .
H3A H 0.4340 0.4961 0.3036 0.058 Uiso 1 1 calc GR
H3B H 0.4726 0.5839 0.3415 0.058 Uiso 1 1 calc GR
H3C H 0.4698 0.6621 0.2874 0.058 Uiso 1 1 calc GR
C29 C 0.18566(12) 0.6798(5) 0.51609(11) 0.0306(6) Uani 1 1 d .
H29A H 0.1619 0.5829 0.5072 0.046 Uiso 1 1 calc GR
H29B H 0.1690 0.7998 0.5141 0.046 Uiso 1 1 calc GR
H29C H 0.1975 0.6594 0.5492 0.046 Uiso 1 1 calc GR
C30 C 0.21744(13) 0.7020(6) 0.43176(11) 0.0418(8) Uani 1 1 d .
H30A H 0.2489 0.7019 0.4133 0.063 Uiso 1 1 calc GR
H30B H 0.2002 0.8197 0.4271 0.063 Uiso 1 1 calc GR
H30C H 0.1959 0.6018 0.4203 0.063 Uiso 1 1 calc GR
C4 C 0.40959(11) 0.7501(5) 0.33018(10) 0.0305(6) Uani 1 1 d .
C2 C 0.43194(14) 0.9441(6) 0.33278(13) 0.0419(8) Uani 1 1 d .
H2A H 0.4427 0.9825 0.3004 0.063 Uiso 1 1 calc GR
H2B H 0.4609 0.9439 0.3547 0.063 Uiso 1 1 calc GR
H2C H 0.4065 1.0299 0.3449 0.063 Uiso 1 1 calc GR

loop_
_atom_site_aniso_label
_atom_site_aniso_U_11
_atom_site_aniso_U_22
_atom_site_aniso_U_33
_atom_site_aniso_U_23
_atom_site_aniso_U_13
_atom_site_aniso_U_12
Co1 0.02256(18) 0.0217(2) 0.0336(2) 0.00089(13) -0.00617(13) 0.00147(13)
O8 0.0239(8) 0.0299(10) 0.0232(8) -0.0019(7) -0.0013(7) -0.0007(7)
O5 0.0275(9) 0.0311(10) 0.0174(8) -0.0046(7) -0.0033(6) 0.0038(8)
O7 0.0228(8) 0.0275(9) 0.0246(8) 0.0008(7) 0.0011(7) 0.0011(7)
O2 0.0324(10) 0.0299(10) 0.0265(9) 0.0020(7) -0.0004(7) -0.0006(8)
O9 0.0231(9) 0.0504(14) 0.0316(10) -0.0046(9) -0.0036(8) 0.0073(9)
O3 0.0289(10) 0.0502(14) 0.0282(10) 0.0049(9) -0.0053(8) -0.0018(10)
O1 0.0337(11) 0.0449(13) 0.0236(9) 0.0022(8) -0.0081(8) -0.0018(9)
O4 0.0399(11) 0.0346(11) 0.0224(9) -0.0065(8) -0.0081(8) 0.0047(9)
O6 0.0289(10) 0.0581(16) 0.0265(10) 0.0017(10) 0.0065(8) -0.0018(10)
N3 0.0203(9) 0.0240(10) 0.0281(10) 0.0010(8) -0.0010(8) 0.0004(8)
N4 0.0253(10) 0.0273(11) 0.0261(10) -0.0029(8) -0.0046(8) 0.0050(9)
N2 0.0228(9) 0.0245(10) 0.0210(9) 0.0000(7) -0.0004(7) 0.0015(8)
N1 0.0274(10) 0.0287(11) 0.0262(10) -0.0011(9) -0.0110(8) 0.0032(9)
C10 0.0279(11) 0.0171(10) 0.0174(9) 0.0011(7) -0.0041(8) 0.0027(9)
C8 0.0246(11) 0.0208(11) 0.0215(10) 0.0026(8) -0.0050(8) 0.0008(9)
C16 0.0237(10) 0.0181(10) 0.0162(9) 0.0003(7) -0.0026(7) 0.0012(8)
C14 0.0252(11) 0.0226(11) 0.0169(9) -0.0001(8) -0.0016(8) 0.0011(9)
C13 0.0253(10) 0.0176(10) 0.0165(9) 0.0006(7) -0.0013(8) 0.0023(8)
C18 0.0240(10) 0.0197(10) 0.0190(10) -0.0001(8) -0.0008(8) 0.0009(8)
C15 0.0267(11) 0.0198(11) 0.0193(10) 0.0004(8) 0.0014(8) 0.0036(9)
C9 0.0374(13) 0.0212(11) 0.0173(10) -0.0012(8) 0.0005(9) 0.0047(10)
C6 0.0278(12) 0.0264(12) 0.0258(11) 0.0016(9) -0.0079(9) 0.0013(10)
C11 0.0227(10) 0.0239(11) 0.0217(10) 0.0018(8) -0.0009(8) 0.0016(9)
C7 0.0329(12) 0.0192(11) 0.0182(10) 0.0017(8) -0.0039(9) 0.0027(9)
C23 0.0192(10) 0.0223(11) 0.0237(10) 0.0027(8) 0.0012(8) -0.0002(9)
C28 0.0280(12) 0.0282(13) 0.0257(12) -0.0016(9) -0.0068(9) 0.0051(10)
C22 0.0192(10) 0.0291(13) 0.0200(10) 0.0017(9) 0.0000(8) 0.0037(9)
C24 0.0245(11) 0.0278(13) 0.0255(11) -0.0002(9) -0.0032(9) 0.0011(10)
C27 0.0262(11) 0.0276(13) 0.0258(12) 0.0021(9) -0.0036(9) 0.0016(10)
C25 0.0292(12) 0.0266(12) 0.0243(11) -0.0005(9) -0.0027(9) 0.0011(10)
C17 0.0275(12) 0.0266(12) 0.0233(11) 0.0014(9) 0.0035(9) 0.0018(10)
C26 0.0265(12) 0.0267(13) 0.0306(13) -0.0043(10) -0.0024(9) 0.0033(10)
C12 0.0321(13) 0.0251(12) 0.0193(10) 0.0020(9) 0.0032(9) 0.0039(10)
C21 0.0202(10) 0.0292(13) 0.0242(11) 0.0014(9) -0.0001(8) -0.0015(9)
C20 0.0222(11) 0.0383(15) 0.0293(12) 0.0024(11) 0.0048(9) 0.0035(11)
C19 0.0308(13) 0.0308(14) 0.0316(13) 0.0024(10) -0.0031(10) -0.0080(11)
C5 0.0315(12) 0.0235(12) 0.0221(11) -0.0002(9) -0.0089(9) 0.0030(10)
C1 0.0259(12) 0.0393(16) 0.0249(12) 0.0020(10) -0.0054(9) 0.0077(11)
C3 0.0292(13) 0.060(2) 0.0274(13) 0.0040(13) -0.0033(11) 0.0106(14)
C29 0.0277(12) 0.0336(15) 0.0307(13) 0.0063(11) 0.0009(10) 0.0011(11)
C30 0.0353(15) 0.066(2) 0.0239(13) -0.0115(14) -0.0077(11) 0.0169(16)
C4 0.0263(12) 0.0391(15) 0.0261(12) 0.0016(11) -0.0072(9) -0.0005(11)
C2 0.0416(17) 0.049(2) 0.0347(15) 0.0047(14) -0.0128(13) -0.0152(15)

loop_
_atom_type_symbol
_atom_type_description
_atom_type_scat_dispersion_real
_atom_type_scat_dispersion_imag
_atom_type_scat_source
C C 0.0033 0.0016 'International Tables Vol C Tables 4.2.6.8 and 6.1.1.4'
H H 0.0000 0.0000 'International Tables Vol C Tables 4.2.6.8 and 6.1.1.4'
Co Co 0.3494 0.9721 'International Tables Vol C Tables 4.2.6.8 and 6.1.1.4'
N N 0.0061 0.0033 'International Tables Vol C Tables 4.2.6.8 and 6.1.1.4'
O O 0.0106 0.0060 'International Tables Vol C Tables 4.2.6.8 and 6.1.1.4'

loop_
_geom_angle_atom_site_label_1
_geom_angle_atom_site_label_2
_geom_angle_atom_site_label_3
_geom_angle
_geom_angle_site_symmetry_1
_geom_angle_site_symmetry_3
O8 Co1 N3 105.61(9) 2_565 .
O9 Co1 O8 109.96(9) . 2_565
O9 Co1 O1 101.40(10) . .
O9 Co1 N3 125.69(11) . .
O1 Co1 O8 110.09(9) . 2_565
O1 Co1 N3 103.27(10) . .
C22 O8 Co1 105.52(17) . 2_564
C28 O9 Co1 135.0(2) . .
C1 O1 Co1 113.7(2) . .
C27 N3 Co1 123.26(18) . .
C26 N3 Co1 119.55(19) . .
C26 N3 C27 117.2(2) . .
C28 N4 C29 121.4(2) . .
C28 N4 C30 121.8(3) . .
C30 N4 C29 116.8(2) . .
C18 N2 C17 121.8(2) . .
C18 N2 C21 115.9(2) . .
C17 N2 C21 120.9(2) . .
C6 N1 C4 120.8(2) . .
C5 N1 C6 123.0(2) . .
C5 N1 C4 114.9(2) . .
C8 C10 C13 119.3(2) . .
C7 C10 C8 121.4(2) . .
C7 C10 C13 119.3(2) . .
C10 C8 C6 119.5(2) . .
C11 C8 C10 120.6(2) . .
C11 C8 C6 119.9(2) . .
C14 C16 C13 120.8(2) . .
C14 C16 C18 119.6(2) . .
C13 C16 C18 119.6(2) . .
C16 C14 H14 120.1 . .
C16 C14 C11 119.8(2) . .
C11 C14 H14 120.1 . .
C16 C13 C10 119.3(2) . .
C16 C13 C15 121.0(2) . .
C15 C13 C10 119.6(2) . .
O5 C18 N2 120.6(2) . .
O5 C18 C16 121.1(2) . .
N2 C18 C16 118.4(2) . .
C13 C15 C17 119.6(2) . .
C12 C15 C13 120.4(2) . .
C12 C15 C17 120.0(2) . .
C7 C9 H9 119.9 . .
C7 C9 C12 120.2(2) . .
C12 C9 H9 119.9 . .
O3 C6 N1 122.9(3) . .
O3 C6 C8 120.8(3) . .
N1 C6 C8 116.2(2) . .
C8 C11 C14 120.2(2) . .
C8 C11 H11 119.9 . .
C14 C11 H11 119.9 . .
C10 C7 C5 119.5(2) . .
C9 C7 C10 120.1(2) . .
C9 C7 C5 120.3(2) . .
C24 C23 C23 122.3(3) . 5_656
C24 C23 C25 116.1(2) . .
C25 C23 C23 121.6(3) . 5_656
O9 C28 N4 122.3(3) . .
O9 C28 H28 118.8 . .
N4 C28 H28 118.8 . .
O8 C22 C21 116.3(2) . .
O7 C22 O8 123.3(2) . .
O7 C22 C21 119.9(2) . .
C23 C24 H24 119.8 . .
C26 C24 C23 120.4(2) . .
C26 C24 H24 119.8 . .
N3 C27 H27 118.6 . .
N3 C27 C25 122.7(2) . .
C25 C27 H27 118.6 . .
C23 C25 H25 119.8 . .
C27 C25 C23 120.3(3) . .
C27 C25 H25 119.8 . .
O6 C17 N2 121.8(3) . .
O6 C17 C15 121.4(3) . .
N2 C17 C15 116.8(2) . .
N3 C26 C24 123.2(3) . .
N3 C26 H26 118.4 . .
C24 C26 H26 118.4 . .
C15 C12 C9 120.1(3) . .
C15 C12 H12 119.9 . .
C9 C12 H12 119.9 . .
N2 C21 C22 108.1(2) . .
N2 C21 C20 112.9(2) . .
N2 C21 C19 108.9(2) . .
C20 C21 C22 103.4(2) . .
C19 C21 C22 113.0(2) . .
C19 C21 C20 110.4(2) . .
C21 C20 H20A 109.5 . .
C21 C20 H20B 109.5 . .
C21 C20 H20C 109.5 . .
H20A C20 H20B 109.5 . .
H20A C20 H20C 109.5 . .
H20B C20 H20C 109.5 . .
C21 C19 H19A 109.5 . .
C21 C19 H19B 109.5 . .
C21 C19 H19C 109.5 . .
H19A C19 H19B 109.5 . .
H19A C19 H19C 109.5 . .
H19B C19 H19C 109.5 . .
O4 C5 N1 121.4(2) . .
O4 C5 C7 121.5(3) . .
N1 C5 C7 117.1(2) . .
O2 C1 O1 125.1(3) . .
O2 C1 C4 118.9(3) . .
O1 C1 C4 115.8(3) . .
H3A C3 H3B 109.5 . .
H3A C3 H3C 109.5 . .
H3B C3 H3C 109.5 . .
C4 C3 H3A 109.5 . .
C4 C3 H3B 109.5 . .
C4 C3 H3C 109.5 . .
N4 C29 H29A 109.5 . .
N4 C29 H29B 109.5 . .
N4 C29 H29C 109.5 . .
H29A C29 H29B 109.5 . .
H29A C29 H29C 109.5 . .
H29B C29 H29C 109.5 . .
N4 C30 H30A 109.5 . .
N4 C30 H30B 109.5 . .
N4 C30 H30C 109.5 . .
H30A C30 H30B 109.5 . .
H30A C30 H30C 109.5 . .
H30B C30 H30C 109.5 . .
N1 C4 C1 107.5(2) . .
N1 C4 C3 112.9(2) . .
N1 C4 C2 108.3(3) . .
C3 C4 C1 102.8(3) . .
C2 C4 C1 115.1(3) . .
C2 C4 C3 110.2(3) . .
C4 C2 H2A 109.5 . .
C4 C2 H2B 109.5 . .
C4 C2 H2C 109.5 . .
H2A C2 H2B 109.5 . .
H2A C2 H2C 109.5 . .
H2B C2 H2C 109.5 . .

loop_
_geom_bond_atom_site_label_1
_geom_bond_atom_site_label_2
_geom_bond_distance
_geom_bond_site_symmetry_2
Co1 O8 2.003(2) 2_565
Co1 O9 1.959(2) .
Co1 O1 1.995(2) .
Co1 N3 2.046(2) .
O8 Co1 2.003(2) 2_564
O8 C22 1.282(3) .
O5 C18 1.220(3) .
O7 C22 1.240(4) .
O2 C1 1.229(4) .
O9 C28 1.251(4) .
O3 C6 1.210(4) .
O1 C1 1.288(4) .
O4 C5 1.220(3) .
O6 C17 1.209(3) .
N3 C27 1.348(4) .
N3 C26 1.342(4) .
N4 C28 1.315(4) .
N4 C29 1.462(4) .
N4 C30 1.456(4) .
N2 C18 1.396(3) .
N2 C17 1.414(3) .
N2 C21 1.505(3) .
N1 C6 1.410(4) .
N1 C5 1.398(4) .
N1 C4 1.504(3) .
C10 C8 1.409(4) .
C10 C13 1.411(3) .
C10 C7 1.408(3) .
C8 C6 1.488(4) .
C8 C11 1.381(4) .
C16 C14 1.386(3) .
C16 C13 1.402(3) .
C16 C18 1.478(3) .
C14 H14 0.9500 .
C14 C11 1.403(3) .
C13 C15 1.407(3) .
C15 C17 1.490(4) .
C15 C12 1.379(3) .
C9 H9 0.9500 .
C9 C7 1.390(4) .
C9 C12 1.404(4) .
C11 H11 0.9500 .
C7 C5 1.474(4) .
C23 C23 1.474(5) 5_656
C23 C24 1.393(4) .
C23 C25 1.402(4) .
C28 H28 0.9500 .
C22 C21 1.552(4) .
C24 H24 0.9500 .
C24 C26 1.378(4) .
C27 H27 0.9500 .
C27 C25 1.382(4) .
C25 H25 0.9500 .
C26 H26 0.9500 .
C12 H12 0.9500 .
C21 C20 1.538(4) .
C21 C19 1.528(4) .
C20 H20A 0.9800 .
C20 H20B 0.9800 .
C20 H20C 0.9800 .
C19 H19A 0.9800 .
C19 H19B 0.9800 .
C19 H19C 0.9800 .
C1 C4 1.567(4) .
C3 H3A 0.9800 .
C3 H3B 0.9800 .
C3 H3C 0.9800 .
C3 C4 1.551(5) .
C29 H29A 0.9800 .
C29 H29B 0.9800 .
C29 H29C 0.9800 .
C30 H30A 0.9800 .
C30 H30B 0.9800 .
C30 H30C 0.9800 .
C4 C2 1.533(5) .
C2 H2A 0.9800 .
C2 H2B 0.9800 .
C2 H2C 0.9800 .
